data_4346934
loop_
_publ_author_name
'He, Xingxiang'
'Liu, Ying'
'Lv, Yun'
'Dong, Yayu'
'Hu, Gonghao'
'Zhou, Shuai'
'Xu, Yan'

_publ_section_title
;
 L- and D-[LnZn(IN)3(C2H4O2)]n (Ln = Eu, Sm, and Gd): Chiral
 Enantiomerically 3D 3d-4f Coordination Polymers Constructed by
 Interesting Butterfly-like Building Units and -[Ln-O-Zn]n- Helices.
;
_journal_issue 5
_journal_name_full 'Inorganic chemistry'
_journal_page_first 2048
_journal_page_last 2054
_journal_paper_doi 10.1021/acs.inorgchem.5b02372
_journal_volume 55
_journal_year 2016
_chemical_formula_sum 'C20 H16 Eu N3 O8 Zn'
_chemical_formula_weight 643.69
_space_group_crystal_system hexagonal
_space_group_IT_number 178
_space_group_name_Hall 'P 61 2 (0 0 5)'
_space_group_name_H-M_alt 'P 61 2 2'
_atom_sites_solution_hydrogens geom
_audit_creation_method SHELXL-2014/7
_cell_angle_alpha 90
_cell_angle_beta 90
_cell_angle_gamma 120
_cell_formula_units_Z 6
_cell_length_a 11.2797(5)
_cell_length_b 11.2797(5)
_cell_length_c 27.575(3)
_cell_measurement_reflns_used 2329
_cell_measurement_temperature 296(2)
_cell_measurement_theta_max 24.11
_cell_measurement_theta_min 2.21
_cell_volume 3038.4(4)
_computing_cell_refinement 'SAINT (Bruker, 2005)'
_computing_data_collection 'APEX2 (Bruker, 2005)'
_computing_data_reduction SAINT
_computing_molecular_graphics SHELXTL
_computing_publication_material SHELXTL
_computing_structure_refinement 'SHELXL-2014/7 (Sheldrick, 2014)'
_computing_structure_solution 'SHELXL-2014/7 (Sheldrick, 2014)'
_diffrn_ambient_temperature 296(2)
_diffrn_measured_fraction_theta_full 1.000
_diffrn_measured_fraction_theta_max 1.000
_diffrn_measurement_device_type 'Bruker Apex2 CCD'
_diffrn_measurement_method '\w scans'
_diffrn_radiation_type MoK\a
_diffrn_radiation_wavelength 0.71073
_diffrn_reflns_av_R_equivalents 0.1016
_diffrn_reflns_av_unetI/netI 0.0504
_diffrn_reflns_Laue_measured_fraction_full 1.000
_diffrn_reflns_Laue_measured_fraction_max 1.000
_diffrn_reflns_limit_h_max 12
_diffrn_reflns_limit_h_min -13
_diffrn_reflns_limit_k_max 13
_diffrn_reflns_limit_k_min -11
_diffrn_reflns_limit_l_max 33
_diffrn_reflns_limit_l_min -29
_diffrn_reflns_number 15903
_diffrn_reflns_point_group_measured_fraction_full 1.000
_diffrn_reflns_point_group_measured_fraction_max 1.000
_diffrn_reflns_theta_full 25.242
_diffrn_reflns_theta_max 25.490
_diffrn_reflns_theta_min 2.085
_exptl_absorpt_coefficient_mu 4.309
_exptl_absorpt_correction_T_max 0.6259
_exptl_absorpt_correction_T_min 0.5838
_exptl_absorpt_correction_type multi-scan
_exptl_absorpt_process_details '(SADABS; Sheldrick, 2003)'
_exptl_crystal_colour Clolorless
_exptl_crystal_density_diffrn 2.111
_exptl_crystal_description Block
_exptl_crystal_F_000 1884
_exptl_crystal_size_max 0.140
_exptl_crystal_size_mid 0.120
_exptl_crystal_size_min 0.120
_refine_diff_density_max 0.489
_refine_diff_density_min -0.793
_refine_diff_density_rms 0.121
_refine_ls_abs_structure_details
;
 Flack x determined using 593 quotients [(I+)-(I-)]/[(I+)+(I-)]
 (Parsons, Flack and Wagner, Acta Cryst. B69 (2013) 249-259).
;
_refine_ls_abs_structure_Flack 0.02(3)
_refine_ls_extinction_method none
_refine_ls_goodness_of_fit_ref 1.030
_refine_ls_hydrogen_treatment constr
_refine_ls_matrix_type full
_refine_ls_number_parameters 152
_refine_ls_number_reflns 1896
_refine_ls_number_restraints 0
_refine_ls_restrained_S_all 1.030
_refine_ls_R_factor_all 0.0416
_refine_ls_R_factor_gt 0.0352
_refine_ls_shift/su_max 0.000
_refine_ls_shift/su_mean 0.000
_refine_ls_structure_factor_coef Fsqd
_refine_ls_weighting_details 'w=1/[\s^2^(Fo^2^)+(0.0435P)^2^+3.5388P] where P=(Fo^2^+2Fc^2^)/3'
_refine_ls_weighting_scheme calc
_refine_ls_wR_factor_gt 0.0786
_refine_ls_wR_factor_ref 0.0807
_reflns_Friedel_coverage 0.583
_reflns_Friedel_fraction_full 1.000
_reflns_Friedel_fraction_max 1.000
_reflns_number_gt 1717
_reflns_number_total 1896
_reflns_threshold_expression 'I > 2\s(I)'
_cod_data_source_file ic5b02372_si_005.cif
_cod_data_source_block 4
_cod_original_sg_symbol_Hall 'P 61 2 (0 0 -1)'
_cod_database_code 4346934
_shelx_shelxl_version_number 2014/7
_shelx_space_group_comment
;
The symmetry employed for this shelxl refinement is uniquely defined
by the following loop, which should always be used as a source of
symmetry information in preference to the above space-group names.
They are only intended as comments.
;
_shelx_estimated_absorpt_t_min 0.584
_shelx_estimated_absorpt_t_max 0.626

loop_
_space_group_symop_operation_xyz
'x, y, z'
'-y, x-y, z+1/3'
'-x+y, -x, z+2/3'
'-x, -y, z+1/2'
'y, -x+y, z+5/6'
'x-y, x, z+1/6'
'y, x, -z+1/3'
'x-y, -y, -z'
'-x, -x+y, -z+2/3'
'-y, -x, -z+5/6'
'-x+y, y, -z+1/2'
'x, x-y, -z+1/6'

loop_
_atom_site_label
_atom_site_type_symbol
_atom_site_fract_x
_atom_site_fract_y
_atom_site_fract_z
_atom_site_U_iso_or_equiv
_atom_site_adp_type
_atom_site_occupancy
_atom_site_site_symmetry_order
_atom_site_calc_flag
_atom_site_refinement_flags_posn
_atom_site_refinement_flags_adp
_atom_site_refinement_flags_occupancy
Eu1 Eu 0.83182(6) 0.0000 0.0000 0.01034(17) Uani 1 2 d S T P
Zn1 Zn 0.53818(17) -0.23091(8) 0.0833 0.0172(4) Uani 1 2 d S T P
O1 O 0.1394(6) -0.7048(6) -0.0961(2) 0.0183(14) Uani 1 1 d . . .
O2 O -0.0199(7) -0.7854(7) -0.0376(2) 0.0196(15) Uani 1 1 d . . .
O3 O 1.0327(7) 0.0560(7) 0.0463(2) 0.0264(18) Uani 1 1 d . . .
O4 O 0.6045(6) -0.1035(6) 0.0315(2) 0.0127(12) Uani 1 1 d . . .
N1 N 0.3927(8) -0.4056(8) 0.0435(2) 0.0177(17) Uani 1 1 d . . .
N2 N 1.5343(13) 0.2671(7) 0.0833 0.037(3) Uani 1 2 d S T P
C1 C 0.4214(11) -0.4139(11) -0.0020(4) 0.034(3) Uani 1 1 d . . .
H1A H 0.5078 -0.3503 -0.0135 0.041 Uiso 1 1 calc R U .
C2 C 0.3307(12) -0.5115(11) -0.0339(4) 0.036(3) Uani 1 1 d . . .
H2A H 0.3571 -0.5137 -0.0657 0.043 Uiso 1 1 calc R U .
C3 C 0.2007(9) -0.6058(9) -0.0184(3) 0.015(2) Uani 1 1 d . . .
C4 C 0.1682(11) -0.6016(10) 0.0301(3) 0.019(2) Uani 1 1 d . . .
H4A H 0.0831 -0.6648 0.0427 0.023 Uiso 1 1 calc R U .
C5 C 0.2667(11) -0.5007(9) 0.0586(3) 0.022(3) Uani 1 1 d . . .
H5A H 0.2449 -0.4976 0.0910 0.027 Uiso 1 1 calc R U .
C6 C 0.0993(10) -0.7083(10) -0.0533(3) 0.017(2) Uani 1 1 d . . .
C7 C 1.0879(13) 0.0439(6) 0.0833 0.017(3) Uani 1 2 d S T P
C8 C 1.2448(13) 0.1224(7) 0.0833 0.019(3) Uani 1 2 d S T P
C9 C 1.3185(10) 0.1876(11) 0.0420(4) 0.024(2) Uani 1 1 d . . .
H9A H 1.2732 0.1837 0.0134 0.029 Uiso 1 1 calc R U .
C10 C 1.4600(12) 0.2585(13) 0.0438(4) 0.038(3) Uani 1 1 d . . .
H10A H 1.5072 0.3033 0.0158 0.046 Uiso 1 1 calc R U .
C11 C 0.5295(12) -0.0364(14) 0.0224(4) 0.046(4) Uani 1 1 d . . .
H11A H 0.5452 0.0272 0.0486 0.055 Uiso 1 1 calc R U .
H11B H 0.4326 -0.1036 0.0219 0.055 Uiso 1 1 calc R U .

loop_
_atom_site_aniso_label
_atom_site_aniso_U_11
_atom_site_aniso_U_22
_atom_site_aniso_U_33
_atom_site_aniso_U_23
_atom_site_aniso_U_13
_atom_site_aniso_U_12
Eu1 0.0101(2) 0.0093(3) 0.0113(3) -0.0009(3) -0.00046(14) 0.00465(17)
Zn1 0.0178(9) 0.0173(6) 0.0166(7) 0.0011(6) 0.000 0.0089(4)
O1 0.016(4) 0.024(4) 0.013(3) -0.001(3) -0.002(3) 0.009(3)
O2 0.013(4) 0.014(4) 0.020(3) -0.001(3) -0.002(3) -0.002(3)
O3 0.017(4) 0.041(4) 0.020(3) 0.000(3) -0.006(3) 0.014(3)
O4 0.007(3) 0.009(3) 0.018(3) 0.004(3) 0.002(3) 0.001(3)
N1 0.014(4) 0.017(4) 0.018(4) -0.005(3) 0.001(3) 0.005(4)
N2 0.015(7) 0.043(7) 0.043(8) -0.008(6) 0.000 0.007(3)
C1 0.022(6) 0.029(6) 0.027(5) -0.009(5) 0.001(5) -0.005(4)
C2 0.021(6) 0.032(7) 0.023(5) -0.003(5) 0.010(5) -0.009(5)
C3 0.017(5) 0.013(5) 0.016(4) 0.004(3) 0.000(4) 0.007(4)
C4 0.013(5) 0.019(5) 0.020(5) -0.002(4) -0.001(4) 0.005(4)
C5 0.034(7) 0.019(5) 0.011(5) -0.001(4) 0.004(4) 0.011(5)
C6 0.025(5) 0.013(5) 0.020(5) -0.002(4) -0.001(4) 0.014(4)
C7 0.010(7) 0.015(5) 0.024(7) -0.010(5) 0.000 0.005(3)
C8 0.013(7) 0.019(5) 0.023(7) 0.004(5) 0.000 0.007(3)
C9 0.019(6) 0.032(6) 0.022(5) 0.007(5) 0.004(4) 0.012(5)
C10 0.026(6) 0.045(8) 0.039(6) 0.013(6) 0.012(5) 0.014(6)
C11 0.025(6) 0.061(10) 0.061(8) 0.030(7) 0.013(6) 0.028(7)

loop_
_atom_type_symbol
_atom_type_description
_atom_type_scat_dispersion_real
_atom_type_scat_dispersion_imag
_atom_type_scat_source
C C 0.0033 0.0016 'International Tables Vol C Tables 4.2.6.8 and 6.1.1.4'
H H 0.0000 0.0000 'International Tables Vol C Tables 4.2.6.8 and 6.1.1.4'
N N 0.0061 0.0033 'International Tables Vol C Tables 4.2.6.8 and 6.1.1.4'
O O 0.0106 0.0060 'International Tables Vol C Tables 4.2.6.8 and 6.1.1.4'
Zn Zn 0.2839 1.4301 'International Tables Vol C Tables 4.2.6.8 and 6.1.1.4'
Eu Eu -0.1578 3.6682 'International Tables Vol C Tables 4.2.6.8 and 6.1.1.4'

loop_
_geom_angle_atom_site_label_1
_geom_angle_atom_site_label_2
_geom_angle_atom_site_label_3
_geom_angle
_geom_angle_site_symmetry_1
_geom_angle_site_symmetry_3
O2 Eu1 O2 157.7(3) 1_665 8_545
O2 Eu1 O4 68.3(2) 1_665 8
O2 Eu1 O4 133.8(2) 8_545 8
O2 Eu1 O4 133.8(2) 1_665 .
O2 Eu1 O4 68.3(2) 8_545 .
O4 Eu1 O4 67.9(3) 8 .
O2 Eu1 O3 79.1(2) 1_665 8
O2 Eu1 O3 82.7(2) 8_545 8
O4 Eu1 O3 125.3(2) 8 8
O4 Eu1 O3 140.6(2) . 8
O2 Eu1 O3 82.7(2) 1_665 .
O2 Eu1 O3 79.1(2) 8_545 .
O4 Eu1 O3 140.6(2) 8 .
O4 Eu1 O3 125.3(2) . .
O3 Eu1 O3 70.9(3) 8 .
O2 Eu1 O1 101.1(2) 1_665 10_554
O2 Eu1 O1 84.8(2) 8_545 10_554
O4 Eu1 O1 74.2(2) 8 10_554
O4 Eu1 O1 80.6(2) . 10_554
O3 Eu1 O1 70.5(2) 8 10_554
O3 Eu1 O1 139.6(2) . 10_554
O2 Eu1 O1 84.8(2) 1_665 6
O2 Eu1 O1 101.1(2) 8_545 6
O4 Eu1 O1 80.6(2) 8 6
O4 Eu1 O1 74.2(2) . 6
O3 Eu1 O1 139.6(2) 8 6
O3 Eu1 O1 70.5(2) . 6
O1 Eu1 O1 149.5(3) 10_554 6
O2 Eu1 Zn1 152.69(16) 1_665 .
O2 Eu1 Zn1 46.89(15) 8_545 .
O4 Eu1 Zn1 91.89(15) 8 .
O4 Eu1 Zn1 24.30(14) . .
O3 Eu1 Zn1 128.20(16) 8 .
O3 Eu1 Zn1 104.14(15) . .
O1 Eu1 Zn1 90.62(14) 10_554 .
O1 Eu1 Zn1 73.20(15) 6 .
O2 Eu1 Zn1 46.88(15) 1_665 5_664
O2 Eu1 Zn1 152.69(16) 8_545 5_664
O4 Eu1 Zn1 24.30(14) 8 5_664
O4 Eu1 Zn1 91.89(15) . 5_664
O3 Eu1 Zn1 104.14(15) 8 5_664
O3 Eu1 Zn1 128.20(16) . 5_664
O1 Eu1 Zn1 73.20(15) 10_554 5_664
O1 Eu1 Zn1 90.62(14) 6 5_664
Zn1 Eu1 Zn1 116.06(3) . 5_664
O4 Zn1 O4 140.0(4) 12_545 .
O4 Zn1 N1 98.2(3) 12_545 12_545
O4 Zn1 N1 108.3(3) . 12_545
O4 Zn1 N1 108.3(3) 12_545 .
O4 Zn1 N1 98.2(3) . .
N1 Zn1 N1 96.5(4) 12_545 .
O4 Zn1 Eu1 31.25(19) 12_545 6_545
O4 Zn1 Eu1 109.77(19) . 6_545
N1 Zn1 Eu1 109.05(19) 12_545 6_545
N1 Zn1 Eu1 132.9(2) . 6_545
O4 Zn1 Eu1 109.77(19) 12_545 .
O4 Zn1 Eu1 31.25(19) . .
N1 Zn1 Eu1 132.9(2) 12_545 .
N1 Zn1 Eu1 109.04(19) . .
Eu1 Zn1 Eu1 81.83(4) 6_545 .
C6 O1 Eu1 127.5(6) . 5_554
C6 O2 Eu1 144.7(6) . 1_445
C7 O3 Eu1 150.7(7) . .
C11 O4 Zn1 115.3(6) . .
C11 O4 Eu1 117.2(6) . .
Zn1 O4 Eu1 124.4(3) . .
C1 N1 C5 116.1(8) . .
C1 N1 Zn1 117.1(7) . .
C5 N1 Zn1 126.4(6) . .
C10 N2 C10 115.0(14) . 12_545
N1 C1 C2 123.7(9) . .
N1 C1 H1A 118.1 . .
C2 C1 H1A 118.1 . .
C3 C2 C1 119.7(9) . .
C3 C2 H2A 120.1 . .
C1 C2 H2A 120.1 . .
C2 C3 C4 117.8(9) . .
C2 C3 C6 120.2(8) . .
C4 C3 C6 122.0(8) . .
C5 C4 C3 117.4(9) . .
C5 C4 H4A 121.3 . .
C3 C4 H4A 121.3 . .
N1 C5 C4 125.2(8) . .
N1 C5 H5A 117.4 . .
C4 C5 H5A 117.4 . .
O1 C6 O2 125.9(9) . .
O1 C6 C3 117.0(8) . .
O2 C6 C3 116.9(8) . .
O3 C7 O3 128.4(12) 12_545 .
O3 C7 C8 115.8(6) 12_545 .
O3 C7 C8 115.8(6) . .
C9 C8 C9 117.4(12) 12_545 .
C9 C8 C7 121.3(6) 12_545 .
C9 C8 C7 121.3(6) . .
C10 C9 C8 119.4(10) . .
C10 C9 H9A 120.3 . .
C8 C9 H9A 120.3 . .
N2 C10 C9 124.4(11) . .
N2 C10 H10A 117.8 . .
C9 C10 H10A 117.8 . .
O4 C11 C11 112.8(7) . 8
O4 C11 H11A 109.0 . .
C11 C11 H11A 109.0 8 .
O4 C11 H11B 109.0 . .
C11 C11 H11B 109.0 8 .
H11A C11 H11B 107.8 . .

loop_
_geom_bond_atom_site_label_1
_geom_bond_atom_site_label_2
_geom_bond_distance
_geom_bond_site_symmetry_2
Eu1 O2 2.384(6) 1_665
Eu1 O2 2.384(6) 8_545
Eu1 O4 2.388(6) 8
Eu1 O4 2.388(6) .
Eu1 O3 2.394(6) 8
Eu1 O3 2.394(6) .
Eu1 O1 2.461(6) 10_554
Eu1 O1 2.461(6) 6
Eu1 Zn1 3.7958(13) .
Eu1 Zn1 3.7958(13) 5_664
Zn1 O4 1.894(6) 12_545
Zn1 O4 1.894(6) .
Zn1 N1 2.133(8) 12_545
Zn1 N1 2.133(8) .
Zn1 Eu1 3.7957(13) 6_545
O1 C6 1.257(11) .
O1 Eu1 2.461(6) 5_554
O2 C6 1.258(11) .
O2 Eu1 2.384(6) 1_445
O3 C7 1.239(8) .
O4 C11 1.412(12) .
N1 C1 1.311(11) .
N1 C5 1.349(13) .
N2 C10 1.349(14) .
N2 C10 1.349(14) 12_545
C1 C2 1.381(14) .
C1 H1A 0.9300 .
C2 C3 1.380(14) .
C2 H2A 0.9300 .
C3 C4 1.395(12) .
C3 C6 1.499(12) .
C4 C5 1.372(13) .
C4 H4A 0.9300 .
C5 H5A 0.9300 .
C7 O3 1.239(8) 12_545
C7 C8 1.533(16) .
C8 C9 1.384(11) 12_545
C8 C9 1.384(11) .
C9 C10 1.384(14) .
C9 H9A 0.9300 .
C10 H10A 0.9300 .
C11 C11 1.42(2) 8
C11 H11A 0.9700 .
C11 H11B 0.9700 .
